data_4029015
loop_
_publ_author_name
'Wang, Zheng-Lin'
'Li, Hong-Liang'
'Ge, Li-Shi'
'An, Xing-Lan'
'Zhang, Zi-Gang'
'Luo, Xiaoyan'
'Fossey, John S.'
'Deng, Wei-Ping'

_publ_section_title
;
 DDQ-Mediated Oxidative Coupling: An Approach to 2,3-Dicyanofuran
 (Thiophene).
;
_journal_issue 3
_journal_name_full 'The Journal of organic chemistry'
_journal_page_first 1156
_journal_paper_doi 10.1021/jo4026034
_journal_volume 79
_journal_year 2014
_chemical_absolute_configuration unk
_chemical_formula_sum 'C22 H16 N2 O4'
_chemical_formula_weight 372.37
_chemical_name_systematic
; 
 ? 
;
_space_group_IT_number 4
_symmetry_cell_setting monoclinic
_symmetry_space_group_name_Hall 'P 2yb'
_symmetry_space_group_name_H-M 'P 1 21 1'
_atom_sites_solution_hydrogens geom
_atom_sites_solution_primary direct
_atom_sites_solution_secondary difmap
_audit_creation_method SHELXL-97
_cell_angle_alpha 90.00
_cell_angle_beta 106.574(2)
_cell_angle_gamma 90.00
_cell_formula_units_Z 2
_cell_length_a 10.7714(11)
_cell_length_b 7.8126(8)
_cell_length_c 11.5206(12)
_cell_measurement_reflns_used 2373
_cell_measurement_temperature 293(2)
_cell_measurement_theta_max 49.644
_cell_measurement_theta_min 6.123
_cell_volume 929.21(17)
_computing_cell_refinement 'Bruker SMART'
_computing_data_collection 'Bruker SMART'
_computing_data_reduction 'Bruker SHELXTL'
_computing_molecular_graphics 'Bruker SHELXTL'
_computing_publication_material 'Bruker SHELXTL'
_computing_structure_refinement 'SHELXL-97 (Sheldrick, 1997)'
_computing_structure_solution 'SHELXS-97 (Sheldrick, 1990)'
_diffrn_ambient_temperature 293(2)
_diffrn_measured_fraction_theta_full 0.993
_diffrn_measured_fraction_theta_max 0.993
_diffrn_measurement_device_type 'CCD area detector'
_diffrn_measurement_method 'phi and omega scans'
_diffrn_radiation_monochromator graphite
_diffrn_radiation_source 'fine-focus sealed tube'
_diffrn_radiation_type MoK\a
_diffrn_radiation_wavelength 0.71073
_diffrn_reflns_av_R_equivalents 0.0154
_diffrn_reflns_av_sigmaI/netI 0.0339
_diffrn_reflns_limit_h_max 12
_diffrn_reflns_limit_h_min -13
_diffrn_reflns_limit_k_max 9
_diffrn_reflns_limit_k_min -9
_diffrn_reflns_limit_l_max 14
_diffrn_reflns_limit_l_min -9
_diffrn_reflns_number 5094
_diffrn_reflns_theta_full 26.00
_diffrn_reflns_theta_max 26.00
_diffrn_reflns_theta_min 1.84
_exptl_absorpt_coefficient_mu 0.093
_exptl_absorpt_correction_T_max 1.00000
_exptl_absorpt_correction_T_min 0.72007
_exptl_absorpt_correction_type empirical
_exptl_absorpt_process_details sadabs
_exptl_crystal_colour colorless
_exptl_crystal_density_diffrn 1.331
_exptl_crystal_density_method 'not measured'
_exptl_crystal_description prismatic
_exptl_crystal_F_000 388
_exptl_crystal_size_max 0.356
_exptl_crystal_size_mid 0.308
_exptl_crystal_size_min 0.257
_refine_diff_density_max 0.125
_refine_diff_density_min -0.132
_refine_diff_density_rms 0.031
_refine_ls_abs_structure_details 'Flack H D (1983), Acta Cryst. A39, 876-881'
_refine_ls_abs_structure_Flack 1.7(9)
_refine_ls_extinction_coef 0.106(7)
_refine_ls_extinction_expression Fc^*^=kFc[1+0.001xFc^2^\l^3^/sin(2\q)]^-1/4^
_refine_ls_extinction_method SHELXL
_refine_ls_goodness_of_fit_ref 1.067
_refine_ls_hydrogen_treatment constr
_refine_ls_matrix_type full
_refine_ls_number_parameters 256
_refine_ls_number_reflns 3426
_refine_ls_number_restraints 2
_refine_ls_restrained_S_all 1.067
_refine_ls_R_factor_all 0.0387
_refine_ls_R_factor_gt 0.0346
_refine_ls_shift/su_max 0.003
_refine_ls_shift/su_mean 0.000
_refine_ls_structure_factor_coef Fsqd
_refine_ls_weighting_details 'calc w=1/[\s^2^(Fo^2^)+(0.0609P)^2^+0.0028P] where P=(Fo^2^+2Fc^2^)/3'
_refine_ls_weighting_scheme calc
_refine_ls_wR_factor_gt 0.0943
_refine_ls_wR_factor_ref 0.0977
_reflns_number_gt 3084
_reflns_number_total 3426
_reflns_threshold_expression >2sigma(I)
_cod_data_source_file jo4026034_si_002.cif
_cod_data_source_block cd211308
_cod_depositor_comments
;
The following automatic conversions were performed:

'_symmetry_cell_setting' value 'Monoclinic' changed to 'monoclinic'
according to
/usr/data/users/saulius/automatic-downloads/current/ACS/lib/dictionaries/cif_core.dic
dictionary named 'cif_core.dic' version 2.4.2 from 2011-04-26.

Automatic conversion script
Id: cif_fix_values 2281 2013-09-26 08:29:07Z andrius 
;
_cod_original_sg_symbol_H-M P2(1)
_cod_database_code 4029015

loop_
_symmetry_equiv_pos_as_xyz
'x, y, z'
'-x, y+1/2, -z'

loop_
_atom_site_label
_atom_site_type_symbol
_atom_site_fract_x
_atom_site_fract_y
_atom_site_fract_z
_atom_site_U_iso_or_equiv
_atom_site_adp_type
_atom_site_occupancy
_atom_site_symmetry_multiplicity
_atom_site_calc_flag
_atom_site_refinement_flags
N1 N 0.86015(18) 0.5065(3) 0.4246(2) 0.0913(7) Uani 1 1 d .
N2 N 0.5554(2) 0.2947(3) 0.09809(15) 0.0909(6) Uani 1 1 d .
O1 O 0.58042(10) 0.44605(15) 0.49922(9) 0.0486(3) Uani 1 1 d .
O2 O 0.29466(14) 0.1702(2) 0.18814(13) 0.0849(5) Uani 1 1 d .
O3 O 0.20990(11) 0.2459(2) 0.33502(11) 0.0675(4) Uani 1 1 d .
O4 O 0.55543(11) 0.27398(16) 0.70419(9) 0.0540(3) Uani 1 1 d .
C1 C 0.45560(15) 0.38798(19) 0.46861(13) 0.0442(4) Uani 1 1 d .
C2 C 0.62542(16) 0.4225(2) 0.40220(14) 0.0493(4) Uani 1 1 d .
C3 C 0.53265(16) 0.3506(2) 0.30939(14) 0.0480(4) Uani 1 1 d .
C4 C 0.42226(15) 0.3262(2) 0.35322(13) 0.0442(4) Uani 1 1 d .
C5 C 0.30289(16) 0.2397(2) 0.28191(14) 0.0503(4) Uani 1 1 d .
C6 C 0.38562(16) 0.4100(2) 0.56009(14) 0.0478(4) Uani 1 1 d .
C7 C 0.26583(17) 0.4889(3) 0.52797(18) 0.0586(4) Uani 1 1 d .
H7 H 0.2303 0.5266 0.4488 0.070 Uiso 1 1 calc R
C8 C 0.1985(2) 0.5123(3) 0.6121(2) 0.0731(6) Uani 1 1 d .
H8 H 0.1178 0.5653 0.5898 0.088 Uiso 1 1 calc R
C9 C 0.2507(2) 0.4576(3) 0.72777(19) 0.0746(6) Uani 1 1 d .
H9 H 0.2048 0.4734 0.7842 0.090 Uiso 1 1 calc R
C10 C 0.37073(18) 0.3790(3) 0.76333(16) 0.0642(5) Uani 1 1 d .
H10 H 0.4051 0.3429 0.8430 0.077 Uiso 1 1 calc R
C11 C 0.43952(16) 0.3544(2) 0.67955(14) 0.0487(4) Uani 1 1 d .
C12 C 0.62254(17) 0.2441(3) 0.82945(13) 0.0552(4) Uani 1 1 d .
H12A H 0.5761 0.1598 0.8628 0.066 Uiso 1 1 calc R
H12B H 0.6270 0.3494 0.8750 0.066 Uiso 1 1 calc R
C13 C 0.75599(18) 0.1813(2) 0.83959(14) 0.0534(4) Uani 1 1 d .
C14 C 0.8181(2) 0.0741(3) 0.93372(17) 0.0696(6) Uani 1 1 d .
H14 H 0.7733 0.0343 0.9864 0.084 Uiso 1 1 calc R
C15 C 0.9449(2) 0.0251(3) 0.95119(18) 0.0751(6) Uani 1 1 d U
H15 H 0.9840 -0.0468 1.0156 0.090 Uiso 1 1 calc R
C16 C 1.0157(2) 0.0808(3) 0.87465(17) 0.0653(5) Uani 1 1 d U
C17 C 0.95198(19) 0.1838(3) 0.77875(16) 0.0608(5) Uani 1 1 d .
H17 H 0.9956 0.2201 0.7242 0.073 Uiso 1 1 calc R
C18 C 0.82554(17) 0.2343(2) 0.76169(15) 0.0558(4) Uani 1 1 d .
H18 H 0.7861 0.3051 0.6968 0.067 Uiso 1 1 calc R
C19 C 1.1548(2) 0.0295(4) 0.8960(2) 0.0872(7) Uani 1 1 d .
H19A H 1.1901 0.0875 0.8391 0.131 Uiso 1 1 calc R
H19B H 1.1599 -0.0920 0.8856 0.131 Uiso 1 1 calc R
H19C H 1.2033 0.0601 0.9769 0.131 Uiso 1 1 calc R
C20 C 0.75578(19) 0.4717(3) 0.41458(17) 0.0617(5) Uani 1 1 d .
C21 C 0.54476(18) 0.3153(3) 0.19166(15) 0.0595(5) Uani 1 1 d .
C22 C 0.08524(18) 0.1784(3) 0.2714(2) 0.0740(6) Uani 1 1 d .
H22A H 0.0725 0.1885 0.1858 0.111 Uiso 1 1 calc R
H22B H 0.0190 0.2415 0.2937 0.111 Uiso 1 1 calc R
H22C H 0.0807 0.0601 0.2922 0.111 Uiso 1 1 calc R

loop_
_atom_site_aniso_label
_atom_site_aniso_U_11
_atom_site_aniso_U_22
_atom_site_aniso_U_33
_atom_site_aniso_U_23
_atom_site_aniso_U_13
_atom_site_aniso_U_12
N1 0.0593(11) 0.1358(19) 0.0832(13) -0.0025(13) 0.0273(9) -0.0192(12)
N2 0.1162(15) 0.1157(17) 0.0514(9) -0.0057(11) 0.0408(9) -0.0042(14)
O1 0.0481(7) 0.0601(7) 0.0385(6) -0.0029(5) 0.0137(5) -0.0052(5)
O2 0.0791(10) 0.1100(12) 0.0649(9) -0.0382(8) 0.0195(7) -0.0189(9)
O3 0.0569(7) 0.0878(9) 0.0593(7) -0.0126(7) 0.0186(6) -0.0191(7)
O4 0.0570(7) 0.0720(8) 0.0329(5) -0.0017(5) 0.0129(4) 0.0029(6)
C1 0.0452(9) 0.0464(8) 0.0412(8) 0.0014(6) 0.0122(6) -0.0016(7)
C2 0.0498(9) 0.0580(9) 0.0419(8) 0.0039(7) 0.0158(7) 0.0012(8)
C3 0.0564(10) 0.0509(8) 0.0385(8) 0.0046(7) 0.0164(7) 0.0043(7)
C4 0.0495(9) 0.0462(8) 0.0365(7) 0.0034(6) 0.0116(6) 0.0022(7)
C5 0.0574(10) 0.0483(8) 0.0427(8) -0.0001(7) 0.0104(7) -0.0012(7)
C6 0.0509(10) 0.0510(9) 0.0434(8) -0.0050(7) 0.0168(7) -0.0041(7)
C7 0.0537(10) 0.0663(11) 0.0550(10) -0.0055(8) 0.0141(8) 0.0042(9)
C8 0.0531(11) 0.0955(16) 0.0747(14) -0.0182(12) 0.0245(10) 0.0065(11)
C9 0.0618(12) 0.1086(17) 0.0627(12) -0.0236(12) 0.0325(10) -0.0077(11)
C10 0.0630(12) 0.0881(13) 0.0458(10) -0.0095(9) 0.0222(8) -0.0080(10)
C11 0.0483(9) 0.0590(9) 0.0404(8) -0.0097(7) 0.0154(7) -0.0094(8)
C12 0.0682(11) 0.0635(10) 0.0331(8) -0.0031(7) 0.0133(7) -0.0083(9)
C13 0.0703(11) 0.0508(9) 0.0349(8) -0.0037(7) 0.0084(7) -0.0033(8)
C14 0.0927(16) 0.0712(12) 0.0436(10) 0.0110(9) 0.0171(9) 0.0091(11)
C15 0.1001(16) 0.0708(12) 0.0441(10) 0.0090(9) 0.0044(8) 0.0225(11)
C16 0.0736(12) 0.0623(11) 0.0486(10) -0.0081(8) -0.0011(8) 0.0132(9)
C17 0.0639(11) 0.0673(11) 0.0475(10) -0.0003(8) 0.0098(8) 0.0022(9)
C18 0.0633(11) 0.0578(9) 0.0416(8) 0.0068(7) 0.0074(7) 0.0044(8)
C19 0.0834(15) 0.0964(16) 0.0686(14) -0.0048(12) 0.0004(11) 0.0284(14)
C20 0.0574(12) 0.0802(13) 0.0497(10) 0.0008(9) 0.0190(8) -0.0056(9)
C21 0.0681(11) 0.0683(11) 0.0444(9) 0.0013(8) 0.0199(8) 0.0004(9)
C22 0.0559(11) 0.0729(12) 0.0864(15) 0.0045(11) 0.0094(10) -0.0127(10)

loop_
_atom_type_symbol
_atom_type_description
_atom_type_scat_dispersion_real
_atom_type_scat_dispersion_imag
_atom_type_scat_source
C C 0.0033 0.0016 'International Tables Vol C Tables 4.2.6.8 and 6.1.1.4'
H H 0.0000 0.0000 'International Tables Vol C Tables 4.2.6.8 and 6.1.1.4'
N N 0.0061 0.0033 'International Tables Vol C Tables 4.2.6.8 and 6.1.1.4'
O O 0.0106 0.0060 'International Tables Vol C Tables 4.2.6.8 and 6.1.1.4'

loop_
_geom_angle_atom_site_label_1
_geom_angle_atom_site_label_2
_geom_angle_atom_site_label_3
_geom_angle
C2 O1 C1 107.46(12)
C5 O3 C22 118.37(16)
C11 O4 C12 117.11(12)
C4 C1 O1 109.59(13)
C4 C1 C6 133.98(15)
O1 C1 C6 116.37(13)
O1 C2 C3 110.49(14)
O1 C2 C20 117.18(14)
C3 C2 C20 132.32(16)
C2 C3 C21 125.59(15)
C2 C3 C4 106.01(14)
C21 C3 C4 128.35(15)
C1 C4 C3 106.44(14)
C1 C4 C5 130.54(14)
C3 C4 C5 122.93(14)
O2 C5 O3 124.74(17)
O2 C5 C4 122.79(16)
O3 C5 C4 112.46(14)
C7 C6 C11 119.66(15)
C7 C6 C1 119.38(16)
C11 C6 C1 120.96(15)
C8 C7 C6 120.63(19)
C8 C7 H7 119.7
C6 C7 H7 119.7
C9 C8 C7 119.60(19)
C9 C8 H8 120.2
C7 C8 H8 120.2
C8 C9 C10 121.35(17)
C8 C9 H9 119.3
C10 C9 H9 119.3
C9 C10 C11 119.66(17)
C9 C10 H10 120.2
C11 C10 H10 120.2
O4 C11 C10 124.20(15)
O4 C11 C6 116.66(14)
C10 C11 C6 119.10(16)
O4 C12 C13 109.25(13)
O4 C12 H12A 109.8
C13 C12 H12A 109.8
O4 C12 H12B 109.8
C13 C12 H12B 109.8
H12A C12 H12B 108.3
C14 C13 C18 117.31(18)
C14 C13 C12 120.06(17)
C18 C13 C12 122.51(15)
C15 C14 C13 121.41(19)
C15 C14 H14 119.3
C13 C14 H14 119.3
C14 C15 C16 121.42(17)
C14 C15 H15 119.3
C16 C15 H15 119.3
C17 C16 C15 116.87(18)
C17 C16 C19 122.1(2)
C15 C16 C19 121.00(18)
C18 C17 C16 121.80(19)
C18 C17 H17 119.1
C16 C17 H17 119.1
C17 C18 C13 121.14(16)
C17 C18 H18 119.4
C13 C18 H18 119.4
C16 C19 H19A 109.5
C16 C19 H19B 109.5
H19A C19 H19B 109.5
C16 C19 H19C 109.5
H19A C19 H19C 109.5
H19B C19 H19C 109.5
N1 C20 C2 178.3(2)
N2 C21 C3 177.0(2)
O3 C22 H22A 109.5
O3 C22 H22B 109.5
H22A C22 H22B 109.5
O3 C22 H22C 109.5
H22A C22 H22C 109.5
H22B C22 H22C 109.5

loop_
_geom_bond_atom_site_label_1
_geom_bond_atom_site_label_2
_geom_bond_distance
N1 C20 1.130(3)
N2 C21 1.128(2)
O1 C2 1.3517(19)
O1 C1 1.3665(19)
O2 C5 1.189(2)
O3 C5 1.315(2)
O3 C22 1.434(2)
O4 C11 1.354(2)
O4 C12 1.4366(19)
C1 C4 1.362(2)
C1 C6 1.470(2)
C2 C3 1.359(2)
C2 C20 1.423(3)
C3 C21 1.426(2)
C3 C4 1.431(2)
C4 C5 1.477(2)
C6 C7 1.382(3)
C6 C11 1.401(2)
C7 C8 1.378(3)
C7 H7 0.9300
C8 C9 1.359(3)
C8 H8 0.9300
C9 C10 1.384(3)
C9 H9 0.9300
C10 C11 1.388(2)
C10 H10 0.9300
C12 C13 1.492(3)
C12 H12A 0.9700
C12 H12B 0.9700
C13 C14 1.382(2)
C13 C18 1.386(3)
C14 C15 1.377(3)
C14 H14 0.9300
C15 C16 1.390(3)
C15 H15 0.9300
C16 C17 1.381(3)
C16 C19 1.502(3)
C17 C18 1.377(3)
C17 H17 0.9300
C18 H18 0.9300
C19 H19A 0.9600
C19 H19B 0.9600
C19 H19C 0.9600
C22 H22A 0.9600
C22 H22B 0.9600
C22 H22C 0.9600

loop_
_geom_hbond_atom_site_label_D
_geom_hbond_atom_site_label_H
_geom_hbond_atom_site_label_A
_geom_hbond_distance_DH
_geom_hbond_distance_HA
_geom_hbond_distance_DA
_geom_hbond_angle_DHA
_geom_hbond_site_symmetry_A
C19 H19C O2 0.96 2.50 3.452(3) 169.8 1_656

loop_
_geom_torsion_atom_site_label_1
_geom_torsion_atom_site_label_2
_geom_torsion_atom_site_label_3
_geom_torsion_atom_site_label_4
_geom_torsion
C2 O1 C1 C4 0.68(17)
C2 O1 C1 C6 -176.95(14)
C1 O1 C2 C3 0.02(17)
C1 O1 C2 C20 -178.88(15)
O1 C2 C3 C21 176.97(15)
C20 C2 C3 C21 -4.3(3)
O1 C2 C3 C4 -0.67(18)
C20 C2 C3 C4 178.01(19)
O1 C1 C4 C3 -1.07(17)
C6 C1 C4 C3 175.98(17)
O1 C1 C4 C5 175.33(15)
C6 C1 C4 C5 -7.6(3)
C2 C3 C4 C1 1.05(18)
C21 C3 C4 C1 -176.50(16)
C2 C3 C4 C5 -175.69(15)
C21 C3 C4 C5 6.8(3)
C22 O3 C5 O2 -6.1(3)
C22 O3 C5 C4 175.25(15)
C1 C4 C5 O2 -168.60(18)
C3 C4 C5 O2 7.3(3)
C1 C4 C5 O3 10.1(3)
C3 C4 C5 O3 -174.00(15)
C4 C1 C6 C7 -49.2(3)
O1 C1 C6 C7 127.73(16)
C4 C1 C6 C11 131.82(18)
O1 C1 C6 C11 -51.3(2)
C11 C6 C7 C8 -0.5(3)
C1 C6 C7 C8 -179.52(18)
C6 C7 C8 C9 0.2(3)
C7 C8 C9 C10 0.2(4)
C8 C9 C10 C11 -0.3(3)
C12 O4 C11 C10 -13.2(2)
C12 O4 C11 C6 169.07(15)
C9 C10 C11 O4 -177.70(19)
C9 C10 C11 C6 0.0(3)
C7 C6 C11 O4 178.26(16)
C1 C6 C11 O4 -2.7(2)
C7 C6 C11 C10 0.4(2)
C1 C6 C11 C10 179.42(16)
C11 O4 C12 C13 -170.83(14)
O4 C12 C13 C14 -150.83(16)
O4 C12 C13 C18 33.2(2)
C18 C13 C14 C15 1.5(3)
C12 C13 C14 C15 -174.68(19)
C13 C14 C15 C16 -0.2(3)
C14 C15 C16 C17 -1.6(3)
C14 C15 C16 C19 178.8(2)
C15 C16 C17 C18 2.2(3)
C19 C16 C17 C18 -178.16(19)
C16 C17 C18 C13 -1.0(3)
C14 C13 C18 C17 -0.9(3)
C12 C13 C18 C17 175.16(16)
O1 C2 C20 N1 105(7)
C3 C2 C20 N1 -74(7)
C2 C3 C21 N2 -58(4)
C4 C3 C21 N2 119(4)
